data_7125165
loop_
_publ_author_name
'Sharpe, Helen R.'
'Geer, Ana M.'
'Williams, Huw E. L.'
'Blundell, Toby J.'
'Lewis, William'
'Blake, Alexander J.'
'Kays, Deborah L.'

_publ_section_title
;
 Cyclotrimerisation of isocyanates catalysed by low-coordinate Mn(ii) and
 Fe(ii) m-terphenyl complexes.
;
_journal_issue 5
_journal_name_full 'Chemical communications (Cambridge, England)'
_journal_page_first 937
_journal_page_last 940
_journal_paper_doi 10.1039/c6cc07243g
_journal_volume 53
_journal_year 2017
_chemical_formula_moiety 'C24 H25 I'
_chemical_formula_sum 'C24 H25 I'
_chemical_formula_weight 440.34
_space_group_crystal_system orthorhombic
_space_group_IT_number 62
_space_group_name_Hall '-P 2ac 2n'
_space_group_name_H-M_alt 'P n m a'
_atom_sites_solution_hydrogens geom
_atom_sites_solution_primary direct
_atom_sites_solution_secondary difmap
_audit_creation_date 2015-05-28
_audit_creation_method
;
Olex2 1.2
(compiled 2015.01.26 svn.r3150 for OlexSys, GUI svn.r4998)
;
_audit_update_record
;
2016-08-24 deposited with the CCDC.
2016-12-16 downloaded from the CCDC.
;
_cell_angle_alpha 90
_cell_angle_beta 90
_cell_angle_gamma 90
_cell_formula_units_Z 4
_cell_length_a 5.8071(4)
_cell_length_b 27.443(2)
_cell_length_c 12.2554(8)
_cell_measurement_reflns_used 2098
_cell_measurement_temperature 120(2)
_cell_measurement_theta_max 74.0080
_cell_measurement_theta_min 3.9150
_cell_volume 1953.1(2)
_computing_cell_refinement
;
CrysAlisPro, Agilent Technologies,
Version 1.171.37.31 (release 14-01-2014 CrysAlis171 .NET)
(compiled Jan 14 2014,18:38:05)
;
_computing_data_collection
;
CrysAlisPro, Agilent Technologies,
Version 1.171.37.31 (release 14-01-2014 CrysAlis171 .NET)
(compiled Jan 14 2014,18:38:05)
;
_computing_data_reduction
;
CrysAlisPro, Agilent Technologies,
Version 1.171.37.31 (release 14-01-2014 CrysAlis171 .NET)
(compiled Jan 14 2014,18:38:05)
;
_computing_molecular_graphics 'Olex2 (Dolomanov et al., 2009)'
_computing_publication_material 'Olex2 (Dolomanov et al., 2009)'
_computing_structure_refinement 'ShelXL (Sheldrick, 2008)'
_computing_structure_solution 'ShelXS (Sheldrick, 2008)'
_diffrn_ambient_environment N~2~
_diffrn_ambient_temperature 120(2)
_diffrn_detector 'CCD plate'
_diffrn_detector_area_resol_mean 10.3613
_diffrn_detector_type Atlas
_diffrn_measured_fraction_theta_full 0.998
_diffrn_measured_fraction_theta_max 0.971
_diffrn_measurement_details
;
#__ type_ start__ end____ width___ exp.time_
  1 omega   24.00  112.00   1.0000    6.0000
omega____ theta____ kappa____ phi______ frames
    -       43.6627   57.0000  150.0000 88

#__ type_ start__ end____ width___ exp.time_
  2 omega  -25.00    3.00   1.0000    6.0000
omega____ theta____ kappa____ phi______ frames
    -       43.6627  -57.0000    0.0000 28

#__ type_ start__ end____ width___ exp.time_
  3 omega   37.00   68.00   1.0000    6.0000
omega____ theta____ kappa____ phi______ frames
    -       43.6627  -57.0000    0.0000 31

#__ type_ start__ end____ width___ exp.time_
  4 omega   36.00   63.00   1.0000   24.0000
omega____ theta____ kappa____ phi______ frames
    -      105.8472  -45.0000   60.0000 27

#__ type_ start__ end____ width___ exp.time_
  5 omega   71.00  102.00   1.0000   24.0000
omega____ theta____ kappa____ phi______ frames
    -      105.8472  -95.0000 -150.0000 31

#__ type_ start__ end____ width___ exp.time_
  6 omega   36.00   74.00   1.0000   24.0000
omega____ theta____ kappa____ phi______ frames
    -      105.8472  -45.0000 -180.0000 38

#__ type_ start__ end____ width___ exp.time_
  7 omega   51.00  106.00   1.0000   24.0000
omega____ theta____ kappa____ phi______ frames
    -      105.8472  -95.0000   60.0000 55

#__ type_ start__ end____ width___ exp.time_
  8 omega   33.00   58.00   1.0000   24.0000
omega____ theta____ kappa____ phi______ frames
    -      105.8472  -30.0000  -30.0000 25

#__ type_ start__ end____ width___ exp.time_
  9 omega   42.00   70.00   1.0000   24.0000
omega____ theta____ kappa____ phi______ frames
    -      105.8472  -45.0000 -150.0000 28

#__ type_ start__ end____ width___ exp.time_
 10 omega   27.00   56.00   1.0000   24.0000
omega____ theta____ kappa____ phi______ frames
    -      105.8472  -95.0000 -150.0000 29

#__ type_ start__ end____ width___ exp.time_
 11 omega   36.00   69.00   1.0000   24.0000
omega____ theta____ kappa____ phi______ frames
    -      105.8472  -30.0000  -60.0000 33

#__ type_ start__ end____ width___ exp.time_
 12 omega   38.00   67.00   1.0000   24.0000
omega____ theta____ kappa____ phi______ frames
    -      105.8472  -30.0000  -90.0000 29
;
_diffrn_measurement_device 'four-circle diffractometer'
_diffrn_measurement_device_type 'SuperNova, Single source at offset, Atlas'
_diffrn_measurement_method '\w scans'
_diffrn_orient_matrix_UB_11 -0.0434744000
_diffrn_orient_matrix_UB_12 0.0545519000
_diffrn_orient_matrix_UB_13 0.0211974000
_diffrn_orient_matrix_UB_21 0.2490371000
_diffrn_orient_matrix_UB_22 0.0116681000
_diffrn_orient_matrix_UB_23 -0.0346390000
_diffrn_orient_matrix_UB_31 -0.0801947000
_diffrn_orient_matrix_UB_32 0.0063947000
_diffrn_orient_matrix_UB_33 -0.1189644000
_diffrn_radiation_monochromator mirror
_diffrn_radiation_probe x-ray
_diffrn_radiation_type CuK\a
_diffrn_radiation_wavelength 1.54184
_diffrn_reflns_av_R_equivalents 0.0411
_diffrn_reflns_av_unetI/netI 0.0435
_diffrn_reflns_Laue_measured_fraction_full 0.998
_diffrn_reflns_Laue_measured_fraction_max 0.971
_diffrn_reflns_limit_h_max 6
_diffrn_reflns_limit_h_min -6
_diffrn_reflns_limit_k_max 33
_diffrn_reflns_limit_k_min -33
_diffrn_reflns_limit_l_max 10
_diffrn_reflns_limit_l_min -15
_diffrn_reflns_number 4826
_diffrn_reflns_point_group_measured_fraction_full 0.998
_diffrn_reflns_point_group_measured_fraction_max 0.971
_diffrn_reflns_theta_full 67.684
_diffrn_reflns_theta_max 74.399
_diffrn_reflns_theta_min 3.950
_diffrn_source 'sealed X-ray tube'
_diffrn_source_type 'SuperNova (Cu) X-ray Source'
_diffrn_standards_number 0
_exptl_absorpt_coefficient_mu 12.877
_exptl_absorpt_correction_T_max 0.751
_exptl_absorpt_correction_T_min 0.320
_exptl_absorpt_correction_type gaussian
_exptl_absorpt_process_details
;
CrysAlisPro, Agilent Technologies,
Version 1.171.37.31 (release 14-01-2014 CrysAlis171 .NET)
(compiled Jan 14 2014,18:38:05)
Numerical absorption correction based on gaussian integration over
			a multifaceted crystal model
Empirical absorption correction using spherical harmonics,
 implemented in SCALE3 ABSPACK scaling algorithm.
;
_exptl_crystal_colour 'clear colourless'
_exptl_crystal_colour_lustre clear
_exptl_crystal_colour_primary colourless
_exptl_crystal_density_diffrn 1.498
_exptl_crystal_density_method 'not measured'
_exptl_crystal_description block
_exptl_crystal_F_000 888
_exptl_crystal_size_max 0.132
_exptl_crystal_size_mid 0.1178
_exptl_crystal_size_min 0.0228
_refine_diff_density_max 2.650
_refine_diff_density_min -0.942
_refine_diff_density_rms 0.150
_refine_ls_extinction_method none
_refine_ls_goodness_of_fit_ref 1.131
_refine_ls_hydrogen_treatment constr
_refine_ls_matrix_type full
_refine_ls_number_parameters 121
_refine_ls_number_reflns 1976
_refine_ls_number_restraints 0
_refine_ls_restrained_S_all 1.131
_refine_ls_R_factor_all 0.0534
_refine_ls_R_factor_gt 0.0471
_refine_ls_shift/su_max 0.001
_refine_ls_shift/su_mean 0.000
_refine_ls_structure_factor_coef Fsqd
_refine_ls_weighting_details 'w=1/[\s^2^(Fo^2^)+(0.0472P)^2^+13.3354P] where P=(Fo^2^+2Fc^2^)/3'
_refine_ls_weighting_scheme calc
_refine_ls_wR_factor_gt 0.1220
_refine_ls_wR_factor_ref 0.1261
_reflns_Friedel_coverage 0.000
_reflns_number_gt 1754
_reflns_number_total 1976
_reflns_threshold_expression 'I > 2\s(I)'
_cod_data_source_file c6cc07243g2.cif
_cod_data_source_block 6
_cod_original_cell_volume 1953.1(3)
_cod_database_code 7125165
_nottingham_internal_coll_name OTBALC
_nottingham_internal_coll_number 12257
_nottingham_internal_coll_client TB/DLK
_nottingham_internal_coll_type custom
_nottingham_internal_coll_frame_method 'omega scans'
_nottingham_internal_coll_frame_time '6.0000, 24.0000'
_nottingham_internal_coll_frame_width 1.0000
_nottingham_internal_coll_user pcxtb
_nottingham_internal_coll_date 23/02/2013
_nottingham_internal_coll_location NOTTS
_nottingham_internal_process_date 01/08/2014
_nottingham_internal_process_user pcxtb
_nottingham_internal_solution_date 28/05/2015
_nottingham_internal_solution_user pcxtb
_nottingham_internal_refinement_date 28/05/2015
_nottingham_internal_refinement_user pcxtb
_nottingham_internal_self_archive_date 28/05/2015
_nottingham_internal_self_validation_date 28/05/2015
_nottingham_internal_self_validation_user pcxtb
_nottingham_internal_validation_date 22/8/2016
_nottingham_internal_validation_user pczwl
_nottingham_internal_archive_date 22/8/2016
_shelx_shelxl_version_number 2014/7
_chemical_oxdiff_formula 'C24 H25 I'
_chemical_oxdiff_usercomment 'OTBALC #12257 MOUNTED IN FOMBLIN FILM ON MICROMOUNT FOR TB/DLK'
_shelx_space_group_comment
;
The symmetry employed for this shelxl refinement is uniquely defined
by the following loop, which should always be used as a source of
symmetry information in preference to the above space-group names.
They are only intended as comments.
;
_reflns_odcompleteness_completeness 99.86
_reflns_odcompleteness_iscentric 1
_reflns_odcompleteness_theta 66.97
_olex2_refinement_description
;
1. Fixed Uiso
 At 1.2 times of:
  All C(H) groups
 At 1.5 times of:
  All C(H,H,H) groups
2.a Aromatic/amide H refined with riding coordinates:
 C3(H3), C4(H4), C7(H7), C10(H10)
2.b Idealised Me refined as rotating group:
 C11(H11A,H11B,H11C), C12(H12A,H12B,H12C), C13(H13A,H13B,H13C)
;
_olex2_exptl_crystal_mounting_method "'in fomblin film on a micromount"
_olex2_submission_special_instructions 'No special instructions were received'

loop_
_space_group_symop_operation_xyz
'x, y, z'
'-x+1/2, -y, z+1/2'
'x+1/2, -y+1/2, -z+1/2'
'-x, y+1/2, -z'
'-x, -y, -z'
'x-1/2, y, -z-1/2'
'-x-1/2, y-1/2, z-1/2'
'x, -y-1/2, z'

loop_
_atom_site_label
_atom_site_type_symbol
_atom_site_fract_x
_atom_site_fract_y
_atom_site_fract_z
_atom_site_U_iso_or_equiv
_atom_site_adp_type
_atom_site_occupancy
_atom_site_site_symmetry_order
_atom_site_calc_flag
_atom_site_refinement_flags_posn
_atom_site_refinement_flags_adp
_atom_site_refinement_flags_occupancy
I1 I 0.11781(9) 0.7500 0.60209(4) 0.02149(18) Uani 1 2 d S T P
C1 C -0.1455(13) 0.7500 0.4833(6) 0.0177(15) Uani 1 2 d S T P
C2 C -0.2309(9) 0.70499(19) 0.4470(4) 0.0184(11) Uani 1 1 d . . .
C3 C -0.4172(9) 0.7063(2) 0.3746(4) 0.0192(11) Uani 1 1 d . . .
H3 H -0.4808 0.6765 0.3489 0.023 Uiso 1 1 calc R . .
C4 C -0.5111(14) 0.7500 0.3393(6) 0.0214(16) Uani 1 2 d S T P
H4 H -0.6393 0.7500 0.2911 0.026 Uiso 1 2 calc RS T P
C5 C -0.1279(10) 0.65763(19) 0.4806(4) 0.0186(11) Uani 1 1 d . . .
C6 C -0.1989(10) 0.6336(2) 0.5754(5) 0.0213(11) Uani 1 1 d . . .
C7 C -0.0833(10) 0.5908(2) 0.6040(4) 0.0215(12) Uani 1 1 d . . .
H7 H -0.1287 0.5742 0.6685 0.026 Uiso 1 1 calc R . .
C8 C 0.0966(10) 0.5713(2) 0.5416(5) 0.0245(12) Uani 1 1 d . . .
C9 C 0.1568(10) 0.5943(2) 0.4440(5) 0.0234(12) Uani 1 1 d . . .
C10 C 0.0440(10) 0.6371(2) 0.4157(5) 0.0205(11) Uani 1 1 d . . .
H10 H 0.0855 0.6531 0.3497 0.025 Uiso 1 1 calc R . .
C11 C -0.3879(11) 0.6533(2) 0.6454(5) 0.0250(12) Uani 1 1 d . . .
H11A H -0.5362 0.6484 0.6089 0.038 Uiso 1 1 calc GR . .
H11B H -0.3632 0.6882 0.6576 0.038 Uiso 1 1 calc GR . .
H11C H -0.3884 0.6363 0.7157 0.038 Uiso 1 1 calc GR . .
C12 C 0.2241(12) 0.5271(2) 0.5826(6) 0.0321(14) Uani 1 1 d . . .
H12A H 0.3858 0.5356 0.5954 0.048 Uiso 1 1 calc GR . .
H12B H 0.2152 0.5011 0.5281 0.048 Uiso 1 1 calc GR . .
H12C H 0.1543 0.5160 0.6510 0.048 Uiso 1 1 calc GR . .
C13 C 0.3413(11) 0.5736(2) 0.3716(6) 0.0314(14) Uani 1 1 d . . .
H13A H 0.4914 0.5771 0.4072 0.047 Uiso 1 1 calc GR . .
H13B H 0.3425 0.5912 0.3020 0.047 Uiso 1 1 calc GR . .
H13C H 0.3102 0.5390 0.3583 0.047 Uiso 1 1 calc GR . .

loop_
_atom_site_aniso_label
_atom_site_aniso_U_11
_atom_site_aniso_U_22
_atom_site_aniso_U_33
_atom_site_aniso_U_23
_atom_site_aniso_U_13
_atom_site_aniso_U_12
I1 0.0191(3) 0.0234(3) 0.0220(3) 0.000 -0.00756(19) 0.000
C1 0.011(4) 0.024(4) 0.018(4) 0.000 0.002(3) 0.000
C2 0.012(3) 0.024(3) 0.020(3) -0.001(2) -0.002(2) -0.001(2)
C3 0.011(3) 0.028(3) 0.019(3) -0.005(2) 0.002(2) -0.002(2)
C4 0.018(4) 0.032(4) 0.015(4) 0.000 -0.003(3) 0.000
C5 0.016(3) 0.021(2) 0.019(3) -0.001(2) -0.002(2) -0.003(2)
C6 0.021(3) 0.024(3) 0.019(2) -0.001(2) -0.005(2) -0.005(2)
C7 0.023(3) 0.022(3) 0.019(3) 0.002(2) -0.002(2) -0.003(2)
C8 0.024(3) 0.019(2) 0.031(3) -0.005(2) -0.004(3) 0.000(2)
C9 0.021(3) 0.024(3) 0.025(3) -0.005(2) -0.003(2) 0.001(2)
C10 0.019(3) 0.022(3) 0.020(3) -0.003(2) -0.002(2) -0.002(2)
C11 0.028(3) 0.027(3) 0.020(3) 0.003(2) 0.006(2) 0.001(2)
C12 0.032(4) 0.024(3) 0.040(3) 0.001(3) -0.011(3) 0.007(3)
C13 0.025(3) 0.029(3) 0.040(4) -0.005(3) 0.006(3) 0.004(3)

loop_
_atom_type_symbol
_atom_type_description
_atom_type_scat_dispersion_real
_atom_type_scat_dispersion_imag
_atom_type_scat_source
C C 0.0181 0.0091 'International Tables Vol C Tables 4.2.6.8 and 6.1.1.4'
H H 0.0000 0.0000 'International Tables Vol C Tables 4.2.6.8 and 6.1.1.4'
I I -0.3257 6.8362 'International Tables Vol C Tables 4.2.6.8 and 6.1.1.4'

loop_
_exptl_crystal_face_index_h
_exptl_crystal_face_index_k
_exptl_crystal_face_index_l
_exptl_crystal_face_perp_dist
_exptl_oxdiff_crystal_face_indexfrac_h
_exptl_oxdiff_crystal_face_indexfrac_k
_exptl_oxdiff_crystal_face_indexfrac_l
_exptl_oxdiff_crystal_face_x
_exptl_oxdiff_crystal_face_y
_exptl_oxdiff_crystal_face_z
-4 0 0 0.0555 -4.0000 -0.0016 0.0002 0.1738 -0.9962 0.3208
0 18 0 0.0010 -0.0000 18.0000 0.0000 0.9819 0.2100 0.1151
0 -18 0 0.0218 0.0000 -18.0000 -0.0000 -0.9819 -0.2100 -0.1151
4 0 -1 0.0582 4.0000 0.0017 -1.0002 -0.1950 1.0308 -0.2018
0 -2 8 0.0374 0.0000 -2.0008 8.0000 0.0604 -0.3005 -0.9645
-2 2 -7 0.0527 -2.0000 1.9999 -7.0000 0.0477 -0.2323 1.0059

loop_
_geom_angle_atom_site_label_1
_geom_angle_atom_site_label_2
_geom_angle_atom_site_label_3
_geom_angle
_geom_angle_site_symmetry_1
_geom_angle_site_symmetry_3
C2 C1 I1 118.3(4) 8_575 .
C2 C1 I1 118.3(4) . .
C2 C1 C2 123.3(7) . 8_575
C1 C2 C5 122.6(5) . .
C3 C2 C1 116.8(5) . .
C3 C2 C5 120.6(5) . .
C2 C3 H3 119.2 . .
C4 C3 C2 121.6(5) . .
C4 C3 H3 119.2 . .
C3 C4 C3 119.7(7) 8_575 .
C3 C4 H4 120.1 . .
C3 C4 H4 120.1 8_575 .
C6 C5 C2 121.4(5) . .
C10 C5 C2 118.8(5) . .
C10 C5 C6 119.7(5) . .
C5 C6 C11 121.6(5) . .
C7 C6 C5 117.5(5) . .
C7 C6 C11 120.9(5) . .
C6 C7 H7 118.6 . .
C6 C7 C8 122.9(5) . .
C8 C7 H7 118.6 . .
C7 C8 C12 119.5(6) . .
C9 C8 C7 118.8(5) . .
C9 C8 C12 121.7(6) . .
C8 C9 C13 120.9(5) . .
C10 C9 C8 118.6(5) . .
C10 C9 C13 120.5(6) . .
C5 C10 H10 118.8 . .
C9 C10 C5 122.4(5) . .
C9 C10 H10 118.8 . .
C6 C11 H11A 109.5 . .
C6 C11 H11B 109.5 . .
C6 C11 H11C 109.5 . .
H11A C11 H11B 109.5 . .
H11A C11 H11C 109.5 . .
H11B C11 H11C 109.5 . .
C8 C12 H12A 109.5 . .
C8 C12 H12B 109.5 . .
C8 C12 H12C 109.5 . .
H12A C12 H12B 109.5 . .
H12A C12 H12C 109.5 . .
H12B C12 H12C 109.5 . .
C9 C13 H13A 109.5 . .
C9 C13 H13B 109.5 . .
C9 C13 H13C 109.5 . .
H13A C13 H13B 109.5 . .
H13A C13 H13C 109.5 . .
H13B C13 H13C 109.5 . .

loop_
_geom_bond_atom_site_label_1
_geom_bond_atom_site_label_2
_geom_bond_distance
_geom_bond_site_symmetry_2
I1 C1 2.112(8) .
C1 C2 1.403(6) .
C1 C2 1.403(6) 8_575
C2 C3 1.400(8) .
C2 C5 1.489(7) .
C3 H3 0.9500 .
C3 C4 1.386(7) .
C4 C3 1.386(7) 8_575
C4 H4 0.9500 .
C5 C6 1.398(8) .
C5 C10 1.394(8) .
C6 C7 1.399(8) .
C6 C11 1.494(8) .
C7 H7 0.9500 .
C7 C8 1.401(8) .
C8 C9 1.396(9) .
C8 C12 1.507(8) .
C9 C10 1.390(8) .
C9 C13 1.503(8) .
C10 H10 0.9500 .
C11 H11A 0.9800 .
C11 H11B 0.9800 .
C11 H11C 0.9800 .
C12 H12A 0.9800 .
C12 H12B 0.9800 .
C12 H12C 0.9800 .
C13 H13A 0.9800 .
C13 H13B 0.9800 .
C13 H13C 0.9800 .

loop_
_geom_torsion_atom_site_label_1
_geom_torsion_atom_site_label_2
_geom_torsion_atom_site_label_3
_geom_torsion_atom_site_label_4
_geom_torsion
_geom_torsion_site_symmetry_1
_geom_torsion_site_symmetry_4
I1 C1 C2 C3 175.2(4) . .
I1 C1 C2 C5 -6.3(8) . .
C1 C2 C3 C4 0.7(9) . .
C1 C2 C5 C6 87.9(7) . .
C1 C2 C5 C10 -91.7(7) . .
C2 C1 C2 C3 -2.7(11) 8_575 .
C2 C1 C2 C5 175.7(4) 8_575 .
C2 C3 C4 C3 1.1(11) . 8_575
C2 C5 C6 C7 -176.3(5) . .
C2 C5 C6 C11 2.5(8) . .
C2 C5 C10 C9 176.8(5) . .
C3 C2 C5 C6 -93.6(7) . .
C3 C2 C5 C10 86.7(7) . .
C5 C2 C3 C4 -177.8(6) . .
C5 C6 C7 C8 -0.5(8) . .
C6 C5 C10 C9 -2.9(8) . .
C6 C7 C8 C9 -2.9(9) . .
C6 C7 C8 C12 175.3(5) . .
C7 C8 C9 C10 3.4(8) . .
C7 C8 C9 C13 -177.2(5) . .
C8 C9 C10 C5 -0.5(9) . .
C10 C5 C6 C7 3.3(8) . .
C10 C5 C6 C11 -177.9(5) . .
C11 C6 C7 C8 -179.3(5) . .
C12 C8 C9 C10 -174.8(5) . .
C12 C8 C9 C13 4.6(9) . .
C13 C9 C10 C5 -179.9(5) . .
